data_1569942
loop_
_publ_author_name
'Xu, Meiling'
'Sun, Bin'
'Poole, 3rd, David A'
'Bobylev, Eduard O.'
'Jing, Xu'
'Wu, Jinguo'
'He, Cheng'
'Duan, Chunying'
'Reek, Joost N. H.'

_publ_section_title
;
 Broadening the catalytic region from the cavity to windows by
 M<sub>6</sub>L<sub>12</sub> nanospheres in cyclizations.
;
_journal_issue 42
_journal_name_full 'Chemical science'
_journal_page_first 11699
_journal_page_last 11707
_journal_paper_doi 10.1039/d3sc02998k
_journal_volume 14
_journal_year 2023
_chemical_formula_sum 'C37 H43 B F4 N4'
_chemical_formula_weight 630.56
_space_group_crystal_system orthorhombic
_space_group_IT_number 19
_space_group_name_Hall 'P 2ac 2ab'
_space_group_name_H-M_alt 'P 21 21 21'
_atom_sites_solution_hydrogens geom
_audit_creation_method SHELXL-2018/3
_audit_update_record
;
2022-01-24 deposited with the CCDC.	2023-09-25 downloaded from the CCDC.
;
_cell_angle_alpha 90
_cell_angle_beta 90
_cell_angle_gamma 90
_cell_formula_units_Z 4
_cell_length_a 9.4122(4)
_cell_length_b 15.2241(6)
_cell_length_c 24.3198(9)
_cell_measurement_reflns_used 9849
_cell_measurement_temperature 200(2)
_cell_measurement_theta_max 25.04
_cell_measurement_theta_min 2.32
_cell_volume 3484.8(2)
_computing_cell_refinement 'Bruker SAINT'
_computing_data_collection 'Bruker APEX2'
_computing_data_reduction 'Bruker SAINT'
_computing_molecular_graphics 'Bruker SHELXTL'
_computing_publication_material 'Bruker SHELXTL'
_computing_structure_refinement 'SHELXL-2018/3 (Sheldrick, 2018)'
_computing_structure_solution 'SHELXT 2014/5 (Sheldrick, 2014)'
_diffrn_ambient_temperature 200(2)
_diffrn_measured_fraction_theta_full 0.999
_diffrn_measured_fraction_theta_max 0.999
_diffrn_measurement_device_type 'Bruker APEX-II CCD'
_diffrn_measurement_method '\f and \w scans'
_diffrn_radiation_type MoK\a
_diffrn_radiation_wavelength 0.71073
_diffrn_reflns_av_R_equivalents 0.0890
_diffrn_reflns_av_unetI/netI 0.0301
_diffrn_reflns_Laue_measured_fraction_full 0.999
_diffrn_reflns_Laue_measured_fraction_max 0.999
_diffrn_reflns_limit_h_max 11
_diffrn_reflns_limit_h_min -11
_diffrn_reflns_limit_k_max 18
_diffrn_reflns_limit_k_min -18
_diffrn_reflns_limit_l_max 28
_diffrn_reflns_limit_l_min -28
_diffrn_reflns_number 113683
_diffrn_reflns_point_group_measured_fraction_full 0.999
_diffrn_reflns_point_group_measured_fraction_max 0.999
_diffrn_reflns_theta_full 24.997
_diffrn_reflns_theta_max 24.997
_diffrn_reflns_theta_min 2.143
_exptl_absorpt_coefficient_mu 0.085
_exptl_absorpt_correction_type none
_exptl_crystal_colour colourless
_exptl_crystal_density_diffrn 1.202
_exptl_crystal_description needle
_exptl_crystal_F_000 1336
_exptl_crystal_size_max 0.1
_exptl_crystal_size_mid 0.09
_exptl_crystal_size_min 0.08
_refine_diff_density_max 0.498
_refine_diff_density_min -0.412
_refine_diff_density_rms 0.056
_refine_ls_abs_structure_details
;
 Flack x determined using 2003 quotients [(I+)-(I-)]/[(I+)+(I-)]
 (Parsons, Flack and Wagner, Acta Cryst. B69 (2013) 249-259).
;
_refine_ls_abs_structure_Flack 0.1(3)
_refine_ls_extinction_coef 0.010(2)
_refine_ls_extinction_expression Fc^*^=kFc[1+0.001xFc^2^\l^3^/sin(2\q)]^-1/4^
_refine_ls_extinction_method 'SHELXL-2018/3 (Sheldrick 2018)'
_refine_ls_goodness_of_fit_ref 1.213
_refine_ls_hydrogen_treatment constr
_refine_ls_matrix_type full
_refine_ls_number_parameters 424
_refine_ls_number_reflns 6133
_refine_ls_number_restraints 0
_refine_ls_restrained_S_all 1.213
_refine_ls_R_factor_all 0.0771
_refine_ls_R_factor_gt 0.0639
_refine_ls_shift/su_max 0.000
_refine_ls_shift/su_mean 0.000
_refine_ls_structure_factor_coef Fsqd
_refine_ls_weighting_details 'w=1/[\s^2^(Fo^2^)+(0.0776P)^2^+1.6428P] where P=(Fo^2^+2Fc^2^)/3'
_refine_ls_weighting_scheme calc
_refine_ls_wR_factor_gt 0.1631
_refine_ls_wR_factor_ref 0.1706
_reflns_Friedel_coverage 0.771
_reflns_Friedel_fraction_full 1.000
_reflns_Friedel_fraction_max 1.000
_reflns_number_gt 5216
_reflns_number_total 6133
_reflns_threshold_expression 'I > 2\s(I)'
_cod_data_source_file d3sc02998k2.cif
_cod_data_source_block ewrf_0m_a
_cod_depositor_comments 'Adding full bibliography for 1569942--1569944.cif.'
_cod_database_code 1569942
_shelx_shelxl_version_number 2018/3
_shelx_space_group_comment
;
The symmetry employed for this shelxl refinement is uniquely defined
by the following loop, which should always be used as a source of
symmetry information in preference to the above space-group names.
They are only intended as comments.
;

loop_
_space_group_symop_operation_xyz
'x, y, z'
'-x+1/2, -y, z+1/2'
'-x, y+1/2, -z+1/2'
'x+1/2, -y+1/2, -z'

loop_
_atom_site_label
_atom_site_type_symbol
_atom_site_fract_x
_atom_site_fract_y
_atom_site_fract_z
_atom_site_U_iso_or_equiv
_atom_site_adp_type
_atom_site_occupancy
_atom_site_site_symmetry_order
_atom_site_calc_flag
_atom_site_refinement_flags_posn
_atom_site_refinement_flags_adp
_atom_site_refinement_flags_occupancy
_atom_site_disorder_assembly
_atom_site_disorder_group
C2 C 0.5129(5) 0.4412(3) 0.08877(14) 0.0301(9) Uani 1 1 d . . . . .
H2A H 0.555850 0.401355 0.063732 0.036 Uiso 1 1 calc R U . . .
F1 F 0.3038(4) 0.4235(3) 0.48011(14) 0.0825(12) Uani 1 1 d . . . . .
C1 C 0.3968(6) 0.4858(4) 0.07511(18) 0.0505(13) Uani 1 1 d . . . . .
H1 H 0.357480 0.476710 0.039583 0.061 Uiso 1 1 calc R U . . .
B1 B 0.2364(6) 0.4527(4) 0.4332(3) 0.0456(13) Uani 1 1 d . . . . .
N2 N 0.7013(4) 0.5282(2) 0.39892(13) 0.0293(8) Uani 1 1 d . . . . .
N1 N 0.3297(6) 0.5451(4) 0.11019(19) 0.0692(15) Uani 1 1 d . . . . .
F2 F 0.3310(4) 0.4517(5) 0.39260(15) 0.146(3) Uani 1 1 d . . . . .
N3 N 0.6877(4) 0.5277(2) 0.48727(13) 0.0272(7) Uani 1 1 d . . . . .
C3 C 0.3852(5) 0.5548(3) 0.16244(18) 0.0423(11) Uani 1 1 d . . . . .
H3 H 0.340466 0.593352 0.187832 0.051 Uiso 1 1 calc R U . . .
F3 F 0.1243(6) 0.4064(4) 0.4189(3) 0.149(3) Uani 1 1 d . . . . .
C5 C 0.5669(5) 0.4542(3) 0.13833(17) 0.0403(11) Uani 1 1 d . . . . .
H5 H 0.652500 0.424432 0.147397 0.048 Uiso 1 1 calc R U . . .
C36 C 0.5017(5) 0.3981(4) 0.79121(17) 0.0477(13) Uani 1 1 d . . . . .
H36A H 0.546099 0.354310 0.813069 0.057 Uiso 1 1 calc R U . . .
F4 F 0.1883(6) 0.5349(3) 0.44146(16) 0.1143(18) Uani 1 1 d . . . . .
C4 C 0.5066(5) 0.5085(3) 0.17816(17) 0.0347(10) Uani 1 1 d . . . . .
C6 C 0.5655(4) 0.5143(3) 0.23434(16) 0.0327(9) Uani 1 1 d . . . . .
C7 C 0.5626(5) 0.5936(3) 0.26328(17) 0.0348(10) Uani 1 1 d . . . . .
H7 H 0.527378 0.644741 0.245485 0.042 Uiso 1 1 calc R U . . .
C9 C 0.6584(5) 0.5234(3) 0.34147(15) 0.0307(9) Uani 1 1 d . . . . .
C8 C 0.6094(5) 0.5999(3) 0.31692(17) 0.0337(10) Uani 1 1 d . . . . .
C10 C 0.6713(5) 0.4437(3) 0.31429(17) 0.0352(10) Uani 1 1 d . . . . .
C11 C 0.6214(5) 0.4408(3) 0.26020(17) 0.0368(10) Uani 1 1 d . . . . .
H11 H 0.626029 0.386972 0.240555 0.044 Uiso 1 1 calc R U . . .
C12 C 0.6004(5) 0.6871(3) 0.34758(18) 0.0403(11) Uani 1 1 d . . . . .
H12 H 0.649476 0.679819 0.383758 0.048 Uiso 1 1 calc R U . . .
C13 C 0.6756(6) 0.7604(3) 0.3162(2) 0.0541(14) Uani 1 1 d . . . . .
H13A H 0.776164 0.745401 0.311700 0.081 Uiso 1 1 calc R U . . .
H13B H 0.667278 0.815516 0.336755 0.081 Uiso 1 1 calc R U . . .
H13C H 0.631582 0.767360 0.279918 0.081 Uiso 1 1 calc R U . . .
C14 C 0.4468(6) 0.7110(4) 0.3589(3) 0.0634(16) Uani 1 1 d . . . . .
H14A H 0.443299 0.764018 0.381772 0.095 Uiso 1 1 calc R U . . .
H14B H 0.400201 0.662487 0.378262 0.095 Uiso 1 1 calc R U . . .
H14C H 0.397756 0.722082 0.324063 0.095 Uiso 1 1 calc R U . . .
C15 C 0.7277(6) 0.3618(3) 0.34174(19) 0.0473(12) Uani 1 1 d . . . . .
H15 H 0.768558 0.379496 0.378048 0.057 Uiso 1 1 calc R U . . .
C18 C 0.6147(4) 0.5133(2) 0.44107(17) 0.0300(9) Uani 1 1 d . . . . .
H18 H 0.518104 0.495491 0.438736 0.036 Uiso 1 1 calc R U . . .
C19 C 0.8327(5) 0.5530(3) 0.41840(17) 0.0371(10) Uani 1 1 d . . . . .
H19 H 0.913833 0.567536 0.396997 0.045 Uiso 1 1 calc R U . . .
C20 C 0.8240(5) 0.5525(3) 0.47375(17) 0.0356(10) Uani 1 1 d . . . . .
H20 H 0.898025 0.566732 0.498757 0.043 Uiso 1 1 calc R U . . .
C21 C 0.6345(4) 0.5157(3) 0.54282(15) 0.0290(9) Uani 1 1 d . . . . .
C22 C 0.6516(5) 0.4338(3) 0.56711(16) 0.0332(10) Uani 1 1 d . . . . .
C23 C 0.6026(5) 0.4240(3) 0.62063(17) 0.0353(10) Uani 1 1 d . . . . .
H23 H 0.611338 0.368310 0.637918 0.042 Uiso 1 1 calc R U . . .
C24 C 0.5411(5) 0.4927(3) 0.64979(17) 0.0336(10) Uani 1 1 d . . . . .
C25 C 0.5277(5) 0.5735(3) 0.62359(17) 0.0334(10) Uani 1 1 d . . . . .
H25 H 0.486323 0.621167 0.643053 0.040 Uiso 1 1 calc R U . . .
C26 C 0.5731(4) 0.5867(3) 0.56977(16) 0.0308(9) Uani 1 1 d . . . . .
C27 C 0.5509(5) 0.6751(3) 0.54174(18) 0.0406(11) Uani 1 1 d . . . . .
H27 H 0.612497 0.676660 0.508247 0.049 Uiso 1 1 calc R U . . .
C28 C 0.3969(7) 0.6852(4) 0.5231(3) 0.0669(17) Uani 1 1 d . . . . .
H28A H 0.334790 0.688693 0.555331 0.100 Uiso 1 1 calc R U . . .
H28B H 0.369786 0.634434 0.500623 0.100 Uiso 1 1 calc R U . . .
H28C H 0.387221 0.738994 0.501231 0.100 Uiso 1 1 calc R U . . .
C29 C 0.5930(6) 0.7521(3) 0.5782(2) 0.0568(14) Uani 1 1 d . . . . .
H29A H 0.689032 0.742472 0.592619 0.085 Uiso 1 1 calc R U . . .
H29B H 0.525944 0.756933 0.608876 0.085 Uiso 1 1 calc R U . . .
H29C H 0.591287 0.806441 0.556626 0.085 Uiso 1 1 calc R U . . .
C30 C 0.7185(7) 0.3563(3) 0.53778(19) 0.0505(13) Uani 1 1 d . . . . .
H30 H 0.768788 0.379267 0.504542 0.061 Uiso 1 1 calc R U . . .
C31 C 0.6066(9) 0.2942(4) 0.5186(3) 0.097(3) Uani 1 1 d . . . . .
H31A H 0.557604 0.268977 0.550488 0.145 Uiso 1 1 calc R U . . .
H31B H 0.650575 0.246951 0.497146 0.145 Uiso 1 1 calc R U . . .
H31C H 0.537999 0.325689 0.495604 0.145 Uiso 1 1 calc R U . . .
C32 C 0.8266(6) 0.3087(4) 0.5727(3) 0.0647(16) Uani 1 1 d . . . . .
H32A H 0.779450 0.283711 0.605085 0.097 Uiso 1 1 calc R U . . .
H32B H 0.900156 0.350115 0.584596 0.097 Uiso 1 1 calc R U . . .
H32C H 0.870184 0.261449 0.551208 0.097 Uiso 1 1 calc R U . . .
C33 C 0.5495(5) 0.4168(4) 0.74075(19) 0.0528(13) Uani 1 1 d . . . . .
H33 H 0.629722 0.385268 0.727558 0.063 Uiso 1 1 calc R U . . .
C34 C 0.4895(5) 0.4789(3) 0.70678(17) 0.0373(11) Uani 1 1 d . . . . .
C35 C 0.3776(5) 0.5271(4) 0.72860(18) 0.0478(12) Uani 1 1 d . . . . .
H35 H 0.335309 0.572567 0.707465 0.057 Uiso 1 1 calc R U . . .
N4 N 0.3271(6) 0.5093(4) 0.7809(2) 0.0774(16) Uani 1 1 d . . . . .
C37 C 0.3918(6) 0.4420(4) 0.8096(2) 0.0588(15) Uani 1 1 d . . . . .
H37 H 0.354567 0.426754 0.844674 0.071 Uiso 1 1 calc R U . . .
C17 C 0.6084(9) 0.2979(4) 0.3527(3) 0.089(2) Uani 1 1 d . . . . .
H17A H 0.526030 0.329745 0.367163 0.133 Uiso 1 1 calc R U . . .
H17B H 0.639673 0.254118 0.379588 0.133 Uiso 1 1 calc R U . . .
H17C H 0.582133 0.268437 0.318319 0.133 Uiso 1 1 calc R U . . .
C16 C 0.8447(8) 0.3173(5) 0.3090(3) 0.094(2) Uani 1 1 d . . . . .
H16A H 0.878629 0.265590 0.329121 0.142 Uiso 1 1 calc R U . . .
H16B H 0.923496 0.358418 0.303591 0.142 Uiso 1 1 calc R U . . .
H16C H 0.807370 0.298992 0.273154 0.142 Uiso 1 1 calc R U . . .

loop_
_atom_site_aniso_label
_atom_site_aniso_U_11
_atom_site_aniso_U_22
_atom_site_aniso_U_33
_atom_site_aniso_U_23
_atom_site_aniso_U_13
_atom_site_aniso_U_12
C2 0.040(2) 0.043(2) 0.0079(17) -0.0053(16) 0.0014(16) -0.0031(19)
F1 0.090(3) 0.091(3) 0.067(2) 0.0098(19) -0.013(2) 0.037(2)
C1 0.058(3) 0.070(3) 0.023(2) -0.004(2) 0.007(2) -0.021(3)
B1 0.039(3) 0.043(3) 0.054(3) -0.004(3) -0.005(3) 0.001(2)
N2 0.040(2) 0.0293(17) 0.0192(16) 0.0000(13) 0.0003(14) -0.0026(15)
N1 0.064(3) 0.093(4) 0.051(3) 0.012(3) -0.006(2) -0.023(3)
F2 0.057(2) 0.331(9) 0.051(2) -0.023(4) -0.0048(19) 0.041(4)
N3 0.0327(18) 0.0290(17) 0.0200(17) 0.0010(13) -0.0003(14) -0.0008(15)
C3 0.045(3) 0.052(3) 0.031(2) -0.001(2) 0.001(2) -0.004(2)
F3 0.109(4) 0.119(4) 0.218(6) 0.062(4) -0.073(4) -0.054(3)
C5 0.043(3) 0.046(3) 0.032(2) 0.002(2) 0.003(2) -0.010(2)
C36 0.044(3) 0.078(4) 0.020(2) 0.024(2) 0.0007(19) 0.008(3)
F4 0.216(5) 0.069(2) 0.058(2) 0.000(2) -0.019(3) 0.045(3)
C4 0.040(2) 0.037(2) 0.028(2) 0.0006(18) -0.0014(19) -0.010(2)
C6 0.035(2) 0.038(2) 0.025(2) 0.0020(18) 0.0026(18) -0.0084(19)
C7 0.043(2) 0.030(2) 0.031(2) 0.0032(18) -0.0021(19) -0.0003(19)
C9 0.039(2) 0.034(2) 0.0187(19) 0.0028(16) 0.0004(17) -0.0053(18)
C8 0.040(2) 0.030(2) 0.030(2) -0.0036(17) 0.0004(19) -0.001(2)
C10 0.049(3) 0.029(2) 0.028(2) 0.0012(18) 0.0001(19) -0.0065(19)
C11 0.050(3) 0.032(2) 0.028(2) -0.0040(18) 0.000(2) -0.009(2)
C12 0.061(3) 0.032(2) 0.028(2) -0.0046(18) -0.002(2) 0.002(2)
C13 0.062(3) 0.039(3) 0.061(3) -0.012(2) 0.007(3) -0.011(2)
C14 0.066(4) 0.047(3) 0.077(4) -0.011(3) 0.024(3) 0.002(3)
C15 0.075(4) 0.033(2) 0.034(3) 0.000(2) -0.009(2) 0.003(2)
C18 0.032(2) 0.032(2) 0.026(2) -0.0006(17) 0.0020(18) -0.0005(17)
C19 0.036(2) 0.049(3) 0.027(2) -0.0001(19) 0.0041(18) -0.007(2)
C20 0.032(2) 0.045(3) 0.030(2) -0.0011(19) -0.0029(18) -0.002(2)
C21 0.034(2) 0.033(2) 0.0199(19) 0.0011(16) 0.0000(16) -0.0015(17)
C22 0.042(2) 0.029(2) 0.028(2) 0.0020(17) 0.0003(18) -0.0011(18)
C23 0.040(2) 0.033(2) 0.033(2) 0.0056(18) 0.0006(19) 0.002(2)
C24 0.032(2) 0.043(3) 0.025(2) 0.0022(18) 0.0016(18) -0.0005(19)
C25 0.037(2) 0.034(2) 0.029(2) -0.0009(18) 0.0032(18) 0.0027(18)
C26 0.033(2) 0.031(2) 0.028(2) -0.0014(17) -0.0016(17) 0.0008(17)
C27 0.054(3) 0.032(2) 0.035(2) 0.0034(18) 0.009(2) 0.007(2)
C28 0.080(4) 0.042(3) 0.079(4) 0.013(3) -0.034(4) 0.007(3)
C29 0.063(3) 0.035(2) 0.073(4) 0.003(2) -0.015(3) -0.006(2)
C30 0.085(4) 0.034(3) 0.033(2) -0.0009(19) 0.012(2) 0.010(3)
C31 0.111(6) 0.058(4) 0.120(6) -0.045(4) -0.068(5) 0.028(4)
C32 0.055(3) 0.055(3) 0.084(4) -0.017(3) -0.010(3) 0.015(3)
C33 0.043(3) 0.078(4) 0.038(3) 0.014(3) 0.004(2) 0.008(3)
C34 0.032(2) 0.055(3) 0.025(2) 0.0028(19) -0.0017(17) -0.007(2)
C35 0.054(3) 0.062(3) 0.027(2) 0.002(2) 0.006(2) 0.005(3)
N4 0.069(3) 0.117(5) 0.047(3) 0.002(3) 0.008(3) -0.008(3)
C37 0.052(3) 0.097(4) 0.028(2) 0.017(3) -0.002(2) -0.011(3)
C17 0.097(5) 0.043(3) 0.126(6) 0.034(4) 0.021(5) 0.001(4)
C16 0.080(5) 0.095(5) 0.109(6) 0.029(5) 0.012(4) 0.037(4)

loop_
_atom_type_symbol
_atom_type_description
_atom_type_scat_dispersion_real
_atom_type_scat_dispersion_imag
_atom_type_scat_source
C C 0.0033 0.0016 'International Tables Vol C Tables 4.2.6.8 and 6.1.1.4'
H H 0.0000 0.0000 'International Tables Vol C Tables 4.2.6.8 and 6.1.1.4'
B B 0.0013 0.0007 'International Tables Vol C Tables 4.2.6.8 and 6.1.1.4'
F F 0.0171 0.0103 'International Tables Vol C Tables 4.2.6.8 and 6.1.1.4'
N N 0.0061 0.0033 'International Tables Vol C Tables 4.2.6.8 and 6.1.1.4'

loop_
_geom_angle_atom_site_label_1
_geom_angle_atom_site_label_2
_geom_angle_atom_site_label_3
_geom_angle
_geom_angle_site_symmetry_1
_geom_angle_site_symmetry_3
_geom_angle_publ_flag
C5 C2 C1 117.9(4) . . ?
C5 C2 H2A 121.0 . . ?
C1 C2 H2A 121.0 . . ?
C2 C1 N1 123.4(4) . . ?
C2 C1 H1 118.3 . . ?
N1 C1 H1 118.3 . . ?
F3 B1 F2 109.5(6) . . ?
F3 B1 F4 105.5(5) . . ?
F2 B1 F4 110.2(6) . . ?
F3 B1 F1 114.6(5) . . ?
F2 B1 F1 107.6(4) . . ?
F4 B1 F1 109.4(5) . . ?
C18 N2 C19 109.4(3) . . ?
C18 N2 C9 124.1(4) . . ?
C19 N2 C9 126.3(3) . . ?
C3 N1 C1 117.5(5) . . ?
C18 N3 C20 108.9(3) . . ?
C18 N3 C21 125.7(3) . . ?
C20 N3 C21 125.3(3) . . ?
N1 C3 C4 120.4(5) . . ?
N1 C3 H3 119.8 . . ?
C4 C3 H3 119.8 . . ?
C2 C5 C4 124.4(5) . . ?
C2 C5 H5 117.8 . . ?
C4 C5 H5 117.8 . . ?
C37 C36 C33 118.1(5) . . ?
C37 C36 H36A 120.9 . . ?
C33 C36 H36A 120.9 . . ?
C5 C4 C3 116.3(4) . . ?
C5 C4 C6 121.7(4) . . ?
C3 C4 C6 122.0(4) . . ?
C11 C6 C7 118.4(4) . . ?
C11 C6 C4 121.0(4) . . ?
C7 C6 C4 120.6(4) . . ?
C8 C7 C6 121.9(4) . . ?
C8 C7 H7 119.0 . . ?
C6 C7 H7 119.0 . . ?
C8 C9 C10 123.9(4) . . ?
C8 C9 N2 117.6(4) . . ?
C10 C9 N2 118.5(4) . . ?
C7 C8 C9 117.1(4) . . ?
C7 C8 C12 120.3(4) . . ?
C9 C8 C12 122.6(4) . . ?
C9 C10 C11 116.5(4) . . ?
C9 C10 C15 122.8(4) . . ?
C11 C10 C15 120.6(4) . . ?
C6 C11 C10 122.0(4) . . ?
C6 C11 H11 119.0 . . ?
C10 C11 H11 119.0 . . ?
C14 C12 C8 110.6(4) . . ?
C14 C12 C13 111.0(4) . . ?
C8 C12 C13 111.5(4) . . ?
C14 C12 H12 107.9 . . ?
C8 C12 H12 107.9 . . ?
C13 C12 H12 107.9 . . ?
C12 C13 H13A 109.5 . . ?
C12 C13 H13B 109.5 . . ?
H13A C13 H13B 109.5 . . ?
C12 C13 H13C 109.5 . . ?
H13A C13 H13C 109.5 . . ?
H13B C13 H13C 109.5 . . ?
C12 C14 H14A 109.5 . . ?
C12 C14 H14B 109.5 . . ?
H14A C14 H14B 109.5 . . ?
C12 C14 H14C 109.5 . . ?
H14A C14 H14C 109.5 . . ?
H14B C14 H14C 109.5 . . ?
C17 C15 C10 110.4(5) . . ?
C17 C15 C16 110.1(5) . . ?
C10 C15 C16 113.1(5) . . ?
C17 C15 H15 107.7 . . ?
C10 C15 H15 107.7 . . ?
C16 C15 H15 107.7 . . ?
N2 C18 N3 107.8(3) . . ?
N2 C18 H18 126.1 . . ?
N3 C18 H18 126.1 . . ?
C20 C19 N2 106.7(4) . . ?
C20 C19 H19 126.7 . . ?
N2 C19 H19 126.7 . . ?
C19 C20 N3 107.3(4) . . ?
C19 C20 H20 126.4 . . ?
N3 C20 H20 126.4 . . ?
C26 C21 C22 123.1(3) . . ?
C26 C21 N3 118.9(3) . . ?
C22 C21 N3 118.0(3) . . ?
C23 C22 C21 117.2(4) . . ?
C23 C22 C30 119.7(4) . . ?
C21 C22 C30 123.2(4) . . ?
C24 C23 C22 122.4(4) . . ?
C24 C23 H23 118.8 . . ?
C22 C23 H23 118.8 . . ?
C23 C24 C25 118.0(4) . . ?
C23 C24 C34 120.5(4) . . ?
C25 C24 C34 121.5(4) . . ?
C24 C25 C26 122.0(4) . . ?
C24 C25 H25 119.0 . . ?
C26 C25 H25 119.0 . . ?
C21 C26 C25 117.3(4) . . ?
C21 C26 C27 122.2(3) . . ?
C25 C26 C27 120.4(4) . . ?
C26 C27 C29 112.6(4) . . ?
C26 C27 C28 110.6(4) . . ?
C29 C27 C28 110.1(4) . . ?
C26 C27 H27 107.8 . . ?
C29 C27 H27 107.8 . . ?
C28 C27 H27 107.8 . . ?
C27 C28 H28A 109.5 . . ?
C27 C28 H28B 109.5 . . ?
H28A C28 H28B 109.5 . . ?
C27 C28 H28C 109.5 . . ?
H28A C28 H28C 109.5 . . ?
H28B C28 H28C 109.5 . . ?
C27 C29 H29A 109.5 . . ?
C27 C29 H29B 109.5 . . ?
H29A C29 H29B 109.5 . . ?
C27 C29 H29C 109.5 . . ?
H29A C29 H29C 109.5 . . ?
H29B C29 H29C 109.5 . . ?
C31 C30 C22 110.4(5) . . ?
C31 C30 C32 110.4(5) . . ?
C22 C30 C32 112.8(4) . . ?
C31 C30 H30 107.7 . . ?
C22 C30 H30 107.7 . . ?
C32 C30 H30 107.7 . . ?
C30 C31 H31A 109.5 . . ?
C30 C31 H31B 109.5 . . ?
H31A C31 H31B 109.5 . . ?
C30 C31 H31C 109.5 . . ?
H31A C31 H31C 109.5 . . ?
H31B C31 H31C 109.5 . . ?
C30 C32 H32A 109.5 . . ?
C30 C32 H32B 109.5 . . ?
H32A C32 H32B 109.5 . . ?
C30 C32 H32C 109.5 . . ?
H32A C32 H32C 109.5 . . ?
H32B C32 H32C 109.5 . . ?
C36 C33 C34 123.9(5) . . ?
C36 C33 H33 118.0 . . ?
C34 C33 H33 118.0 . . ?
C35 C34 C33 116.4(4) . . ?
C35 C34 C24 122.1(4) . . ?
C33 C34 C24 121.5(4) . . ?
C34 C35 N4 120.5(5) . . ?
C34 C35 H35 119.7 . . ?
N4 C35 H35 119.7 . . ?
C37 N4 C35 117.3(5) . . ?
C36 C37 N4 123.5(5) . . ?
C36 C37 H37 118.2 . . ?
N4 C37 H37 118.2 . . ?
C15 C17 H17A 109.5 . . ?
C15 C17 H17B 109.5 . . ?
H17A C17 H17B 109.5 . . ?
C15 C17 H17C 109.5 . . ?
H17A C17 H17C 109.5 . . ?
H17B C17 H17C 109.5 . . ?
C15 C16 H16A 109.5 . . ?
C15 C16 H16B 109.5 . . ?
H16A C16 H16B 109.5 . . ?
C15 C16 H16C 109.5 . . ?
H16A C16 H16C 109.5 . . ?
H16B C16 H16C 109.5 . . ?

loop_
_geom_bond_atom_site_label_1
_geom_bond_atom_site_label_2
_geom_bond_distance
_geom_bond_site_symmetry_2
_geom_bond_publ_flag
C2 C5 1.323(6) . ?
C2 C1 1.328(7) . ?
C2 H2A 0.9500 . ?
F1 B1 1.378(7) . ?
C1 N1 1.393(7) . ?
C1 H1 0.9500 . ?
B1 F3 1.315(7) . ?
B1 F2 1.330(7) . ?
B1 F4 1.347(7) . ?
N2 C18 1.329(5) . ?
N2 C19 1.377(6) . ?
N2 C9 1.456(5) . ?
N1 C3 1.382(6) . ?
N3 C18 1.336(5) . ?
N3 C20 1.377(6) . ?
N3 C21 1.452(5) . ?
C3 C4 1.396(7) . ?
C3 H3 0.9500 . ?
C5 C4 1.395(6) . ?
C5 H5 0.9500 . ?
C36 C37 1.310(8) . ?
C36 C33 1.338(6) . ?
C36 H36A 0.9500 . ?
C4 C6 1.477(6) . ?
C6 C11 1.386(6) . ?
C6 C7 1.399(6) . ?
C7 C8 1.380(6) . ?
C7 H7 0.9500 . ?
C9 C8 1.388(6) . ?
C9 C10 1.387(6) . ?
C8 C12 1.525(6) . ?
C10 C11 1.397(6) . ?
C10 C15 1.510(6) . ?
C11 H11 0.9500 . ?
C12 C14 1.515(8) . ?
C12 C13 1.526(7) . ?
C12 H12 1.0000 . ?
C13 H13A 0.9800 . ?
C13 H13B 0.9800 . ?
C13 H13C 0.9800 . ?
C14 H14A 0.9800 . ?
C14 H14B 0.9800 . ?
C14 H14C 0.9800 . ?
C15 C17 1.509(9) . ?
C15 C16 1.519(9) . ?
C15 H15 1.0000 . ?
C18 H18 0.9500 . ?
C19 C20 1.349(6) . ?
C19 H19 0.9500 . ?
C20 H20 0.9500 . ?
C21 C26 1.390(6) . ?
C21 C22 1.388(6) . ?
C22 C23 1.389(6) . ?
C22 C30 1.516(6) . ?
C23 C24 1.389(6) . ?
C23 H23 0.9500 . ?
C24 C25 1.391(6) . ?
C24 C34 1.483(6) . ?
C25 C26 1.391(6) . ?
C25 H25 0.9500 . ?
C26 C27 1.524(6) . ?
C27 C29 1.522(7) . ?
C27 C28 1.527(8) . ?
C27 H27 1.0000 . ?
C28 H28A 0.9800 . ?
C28 H28B 0.9800 . ?
C28 H28C 0.9800 . ?
C29 H29A 0.9800 . ?
C29 H29B 0.9800 . ?
C29 H29C 0.9800 . ?
C30 C31 1.490(9) . ?
C30 C32 1.510(8) . ?
C30 H30 1.0000 . ?
C31 H31A 0.9800 . ?
C31 H31B 0.9800 . ?
C31 H31C 0.9800 . ?
C32 H32A 0.9800 . ?
C32 H32B 0.9800 . ?
C32 H32C 0.9800 . ?
C33 C34 1.377(7) . ?
C33 H33 0.9500 . ?
C34 C35 1.389(7) . ?
C35 N4 1.384(6) . ?
C35 H35 0.9500 . ?
N4 C37 1.381(8) . ?
C37 H37 0.9500 . ?
C17 H17A 0.9800 . ?
C17 H17B 0.9800 . ?
C17 H17C 0.9800 . ?
C16 H16A 0.9800 . ?
C16 H16B 0.9800 . ?
C16 H16C 0.9800 . ?
